data_7048961
loop_
_publ_author_name
'Darmawan, Noviyan'
'Sambri, Letizia'
'Daniliuc, Constantin G.'
'De Cola, Luisa'

_publ_section_title
;
 Blue-emitting bolaamphiphilic zwitterionic iridium(iii) complex.
;
_journal_issue 11
_journal_name_full 'Dalton transactions (Cambridge, England : 2003)'
_journal_page_first 3664
_journal_page_last 3670
_journal_paper_doi 10.1039/c8dt04833a
_journal_volume 48
_journal_year 2019
_chemical_formula_sum 'C41 H41 F4 Ir N6 O4 S'
_chemical_formula_weight 982.06
_space_group_crystal_system monoclinic
_space_group_IT_number 14
_space_group_name_Hall '-P 2ybc'
_space_group_name_H-M_alt 'P 1 21/c 1'
_symmetry_space_group_name_Hall '-P 2ybc'
_symmetry_space_group_name_H-M 'P 1 21/c 1'
_atom_sites_solution_hydrogens geom
_audit_creation_method 'APEX3 v2016.1-0'
_audit_update_record
;
2019-02-07 deposited with the CCDC.
2019-02-11 downloaded from the CCDC.
;
_cell_angle_alpha 90
_cell_angle_beta 98.576(2)
_cell_angle_gamma 90
_cell_formula_units_Z 8
_cell_length_a 30.6832(7)
_cell_length_b 17.0543(3)
_cell_length_c 17.4993(2)
_cell_measurement_reflns_used 15576
_cell_measurement_temperature 223.(2)
_cell_measurement_theta_max 25.00
_cell_measurement_theta_min 4.11
_cell_volume 9054.7(3)
_computing_cell_refinement 'Collect (Nonius B.V., 1998)'
_computing_data_collection
;
Collect (Nonius B.V., 1998)
;
_computing_data_reduction 'Denzo-SMN (Otwinowski & Minor, 1997)'
_computing_molecular_graphics 'XP (Sheldrick, 2014)'
_computing_publication_material 'SHELXL-2014/7 (Sheldrick, 2014)'
_computing_structure_refinement 'SHELXL-2014/7 (Sheldrick, 2014)'
_computing_structure_solution 'SHELXL-2014/7 (Sheldrick, 2014)'
_diffrn_ambient_temperature 223.(2)
_diffrn_measured_fraction_theta_full 0.977
_diffrn_measured_fraction_theta_max 0.977
_diffrn_measurement_device_type 'rotating anode Nonius FR591'
_diffrn_measurement_method 'omega and phi scans'
_diffrn_radiation_monochromator 'Montel mirror'
_diffrn_radiation_type 'Mo K\a'
_diffrn_radiation_wavelength 0.71073
_diffrn_reflns_av_R_equivalents 0.0527
_diffrn_reflns_av_unetI/netI 0.0617
_diffrn_reflns_limit_h_max 36
_diffrn_reflns_limit_h_min -36
_diffrn_reflns_limit_k_max 19
_diffrn_reflns_limit_k_min -20
_diffrn_reflns_limit_l_max 20
_diffrn_reflns_limit_l_min -20
_diffrn_reflns_number 26963
_diffrn_reflns_theta_full 25.00
_diffrn_reflns_theta_max 25.00
_diffrn_reflns_theta_min 4.11
_diffrn_source 'Mo rotating anode'
_diffrn_source_type 'Mo rotating anode'
_exptl_absorpt_coefficient_mu 3.055
_exptl_absorpt_correction_T_max 0.86
_exptl_absorpt_correction_T_min 0.52
_exptl_absorpt_correction_type multi-scan
_exptl_absorpt_process_details 'Denzo (Otwinowski, Borek, Majewski & Minor, 2003)'
_exptl_crystal_colour yellow
_exptl_crystal_density_diffrn 1.441
_exptl_crystal_density_method 'not measured'
_exptl_crystal_description needle
_exptl_crystal_F_000 3920
_exptl_crystal_size_max 0.250
_exptl_crystal_size_mid 0.100
_exptl_crystal_size_min 0.050
_refine_diff_density_max 1.158
_refine_diff_density_min -0.733
_refine_ls_extinction_method none
_refine_ls_goodness_of_fit_ref 1.121
_refine_ls_hydrogen_treatment constr
_refine_ls_matrix_type full
_refine_ls_number_parameters 1227
_refine_ls_number_reflns 15576
_refine_ls_number_restraints 686
_refine_ls_restrained_S_all 1.115
_refine_ls_R_factor_all 0.0884
_refine_ls_R_factor_gt 0.0641
_refine_ls_shift/su_max 0.003
_refine_ls_shift/su_mean 0.000
_refine_ls_structure_factor_coef Fsqd
_refine_ls_weighting_details 'w=1/[\s^2^(Fo^2^)+(0.0215P)^2^+61.8354P] where P=(Fo^2^+2Fc^2^)/3'
_refine_ls_weighting_scheme calc
_refine_ls_wR_factor_gt 0.1257
_refine_ls_wR_factor_ref 0.1387
_reflns_number_gt 11811
_reflns_number_total 15576
_reflns_threshold_expression 'I > 2\s(I)'
_cod_data_source_file c8dt04833a1.cif
_cod_data_source_block fro5551
_cod_depositor_comments 'Adding full bibliography for 7048961.cif.'
_cod_database_code 7048961

loop_
_space_group_symop_operation_xyz
'x, y, z'
'-x, y+1/2, -z+1/2'
'-x, -y, -z'
'x, -y-1/2, z-1/2'

loop_
_atom_site_type_symbol
_atom_site_label
_atom_site_fract_x
_atom_site_fract_y
_atom_site_fract_z
_atom_site_U_iso_or_equiv
_atom_site_adp_type
_atom_site_calc_flag
_atom_site_refinement_flags_adp
_atom_site_refinement_flags_occupancy
_atom_site_refinement_flags_posn
_atom_site_occupancy
_atom_site_disorder_assembly
_atom_site_disorder_group
Ir Ir1A 1.11941(2) 0.51172(2) 2.19243(2) 0.04918(11) Uani d . . . 1.0 . .
N N11A 1.1725(2) 0.5933(5) 2.1820(4) 0.057(2) Uani d . . . 1.0 . .
C C12A 1.1871(3) 0.6491(6) 2.2337(6) 0.068(3) Uani d . . . 1.0 . .
H H12A 1.1748 0.6525 2.2796 0.082 Uiso calc U . R 1.0 . .
C C13A 1.2197(4) 0.7020(7) 2.2216(7) 0.077(3) Uani d . . . 1.0 . .
H H13A 1.2291 0.7416 2.2576 0.093 Uiso calc U . R 1.0 . .
C C14A 1.2378(4) 0.6938(8) 2.1538(8) 0.084(4) Uani d . . . 1.0 . .
H H14A 1.2604 0.728 2.1441 0.101 Uiso calc U . R 1.0 . .
C C15A 1.2238(3) 0.6381(8) 2.1021(7) 0.076(3) Uani d . . . 1.0 . .
H H15A 1.2361 0.6339 2.0562 0.091 Uiso calc U . R 1.0 . .
C C16A 1.1911(3) 0.5867(7) 2.1167(6) 0.064(3) Uani d . . . 1.0 . .
C C17A 1.1753(3) 0.5197(6) 2.0689(5) 0.058(2) Uani d . . . 1.0 . .
C C18A 1.1876(4) 0.4857(8) 2.0043(6) 0.075(3) Uani d . . . 1.0 . .
H H18A 1.2095 0.5028 1.9759 0.09 Uiso calc U . R 1.0 . .
N N19A 1.1617(3) 0.4237(7) 1.9907(5) 0.081(3) Uani d . . . 1.0 . .
N N20A 1.1326(3) 0.4153(5) 2.0421(4) 0.066(2) Uani d . . . 1.0 . .
N N21A 1.1423(3) 0.4757(5) 2.0889(4) 0.0552(19) Uani d . . . 1.0 . .
C C22A 1.1622(4) 0.3591(8) 1.9325(6) 0.091(4) Uani d . . . 1.0 . .
H H22A 1.188 0.3655 1.9063 0.109 Uiso calc U . R 1.0 . .
H H22B 1.1649 0.3086 1.9594 0.109 Uiso calc U . R 1.0 . .
C C23A 1.1216(4) 0.3581(7) 1.8734(6) 0.087(4) Uani d . . . 1.0 . .
H H23A 1.0958 0.3532 1.8999 0.104 Uiso calc U . R 1.0 . .
H H23B 1.1225 0.3119 1.8404 0.104 Uiso calc U . R 1.0 . .
C C24A 1.1164(4) 0.4310(8) 1.8227(6) 0.084(3) Uani d . . . 1.0 . .
H H24A 1.1421 0.4358 1.7958 0.101 Uiso calc U . R 1.0 . .
H H24B 1.1157 0.4773 1.8556 0.101 Uiso calc U . R 1.0 . .
C C25A 1.0747(4) 0.4295(7) 1.7630(6) 0.082(3) Uani d . . . 1.0 . .
H H25A 1.0754 0.3829 1.7304 0.099 Uiso calc U . R 1.0 . .
H H25B 1.0491 0.4246 1.7901 0.099 Uiso calc U . R 1.0 . .
C C26A 1.0687(4) 0.5011(6) 1.7115(6) 0.072(3) Uani d . . . 1.0 . .
H H26A 1.0724 0.5483 1.7438 0.086 Uiso calc U . R 1.0 . .
H H26B 1.0916 0.5015 1.6781 0.086 Uiso calc U . R 1.0 . .
C C27A 1.0241(4) 0.5037(7) 1.6618(6) 0.080(3) Uani d . . . 1.0 . .
H H27A 1.0211 0.4573 1.6284 0.096 Uiso calc U . R 1.0 . .
H H27B 1.0013 0.5003 1.6956 0.096 Uiso calc U . R 1.0 . .
C C28A 1.0152(4) 0.5756(7) 1.6118(6) 0.075(3) Uani d . . . 1.0 . .
H H28A 1.036 0.5768 1.5744 0.09 Uiso calc U . R 1.0 . .
H H28B 1.0204 0.6224 1.6443 0.09 Uiso calc U . R 1.0 . .
C C29A 0.9683(4) 0.5780(7) 1.5682(6) 0.081(3) Uani d . . . 1.0 . .
H H29A 0.964 0.532 1.5344 0.097 Uiso calc U . R 1.0 . .
H H29B 0.9478 0.5731 1.606 0.097 Uiso calc U . R 1.0 . .
C C30A 0.9558(4) 0.6491(7) 1.5204(7) 0.082(3) Uani d . . . 1.0 . .
H H30A 0.9766 0.6558 1.4835 0.098 Uiso calc U . R 1.0 . .
H H30B 0.9581 0.6953 1.5541 0.098 Uiso calc U . R 1.0 . .
C C31A 0.9092(4) 0.6443(8) 1.4763(8) 0.097(4) Uani d . . . 1.0 . .
H H31A 0.9059 0.5936 1.4497 0.117 Uiso calc U . R 1.0 . .
H H31B 0.8885 0.645 1.5139 0.117 Uiso calc U . R 1.0 . .
C C32A 0.8963(4) 0.7061(8) 1.4193(8) 0.094(4) Uani d . . . 1.0 . .
H H32A 0.8986 0.7567 1.4462 0.113 Uiso calc U . R 1.0 . .
H H32B 0.9176 0.7066 1.3827 0.113 Uiso calc U . R 1.0 . .
C C33A 0.8520(4) 0.6996(8) 1.3754(7) 0.092(4) Uani d . . D 1.0 . .
H H33A 0.8467 0.6453 1.3582 0.11 Uiso calc U P R 0.642(13) A 1
H H33B 0.8498 0.733 1.3295 0.11 Uiso calc U P R 0.642(13) A 1
H H33E 0.8419 0.7508 1.3545 0.11 Uiso calc U P R 0.358(13) A 2
H H33F 0.852 0.6629 1.3323 0.11 Uiso calc U P R 0.358(13) A 2
O O1A 0.8181(4) 0.7235(8) 1.4232(7) 0.084(4) Uani d U P D 0.642(13) A 1
S S1A 0.7682(3) 0.6990(6) 1.4044(6) 0.080(3) Uani d U P D 0.642(13) A 1
O O2A 0.7518(5) 0.7150(9) 1.3249(6) 0.085(5) Uani d U P D 0.642(13) A 1
O O3A 0.7462(4) 0.7443(9) 1.4563(7) 0.111(6) Uani d U P D 0.642(13) A 1
O O4A 0.7665(6) 0.6164(7) 1.4207(9) 0.098(6) Uani d U P D 0.642(13) A 1
O O1C 0.8242(5) 0.6720(13) 1.4270(10) 0.071(6) Uani d U P D 0.358(13) A 2
S S1C 0.7743(5) 0.6968(10) 1.3952(10) 0.068(5) Uani d U P D 0.358(13) A 2
O O2C 0.7668(9) 0.6776(16) 1.3147(10) 0.081(8) Uani d U P D 0.358(13) A 2
O O3C 0.7524(7) 0.6495(15) 1.4443(12) 0.063(7) Uani d U P D 0.358(13) A 2
O O4C 0.7743(6) 0.7803(9) 1.4076(12) 0.072(7) Uani d U P D 0.358(13) A 2
N N41A 1.0708(2) 0.5758(5) 2.1275(4) 0.0541(19) Uani d . . . 1.0 . .
C C42A 1.0762(4) 0.6473(6) 2.0988(5) 0.062(3) Uani d . . . 1.0 . .
H H42A 1.104 0.6712 2.1101 0.075 Uiso calc U . R 1.0 . .
C C43A 1.0432(4) 0.6873(7) 2.0537(6) 0.074(3) Uani d . . . 1.0 . .
H H43A 1.0479 0.7384 2.0364 0.089 Uiso calc U . R 1.0 . .
C C44A 1.0030(4) 0.6512(7) 2.0343(6) 0.078(3) Uani d . . . 1.0 . .
H H44A 0.9801 0.6766 2.0018 0.094 Uiso calc U . R 1.0 . .
C C45A 0.9966(3) 0.5781(7) 2.0628(5) 0.066(3) Uani d . . . 1.0 . .
H H45A 0.969 0.5535 2.0502 0.08 Uiso calc U . R 1.0 . .
C C46A 1.0305(3) 0.5396(6) 2.1103(5) 0.057(2) Uani d . . . 1.0 . .
C C47A 1.0286(3) 0.4636(5) 2.1463(5) 0.054(2) Uani d . . . 1.0 . .
C C48A 0.9919(4) 0.4159(7) 2.1441(7) 0.072(3) Uani d . . . 1.0 . .
F F48A 0.9528(2) 0.4378(4) 2.1018(4) 0.0848(18) Uani d U . . 1.0 . .
C C49A 0.9913(4) 0.3459(7) 2.1819(7) 0.080(3) Uani d . . . 1.0 . .
H H49A 0.9655 0.3155 2.1787 0.096 Uiso calc U . R 1.0 . .
C C50A 1.0301(4) 0.3224(6) 2.2246(7) 0.072(3) Uani d . . . 1.0 . .
F F50A 1.0313(2) 0.2538(4) 2.2640(5) 0.105(2) Uani d U . . 1.0 . .
C C51A 1.0689(4) 0.3653(6) 2.2306(6) 0.064(3) Uani d . . . 1.0 . .
H H51A 1.0949 0.3469 2.2606 0.076 Uiso calc U . R 1.0 . .
C C52A 1.0683(3) 0.4377(6) 2.1903(5) 0.054(2) Uani d . . . 1.0 . .
N N61A 1.1628(2) 0.4432(4) 2.2640(4) 0.0511(18) Uani d . . . 1.0 . .
C C62A 1.1887(3) 0.3881(5) 2.2415(6) 0.058(2) Uani d . . . 1.0 . .
H H62A 1.1891 0.3825 2.1881 0.069 Uiso calc U . R 1.0 . .
C C63A 1.2145(3) 0.3393(6) 2.2898(6) 0.066(3) Uani d . . . 1.0 . .
H H63A 1.2326 0.3018 2.2708 0.079 Uiso calc U . R 1.0 . .
C C64A 1.2132(3) 0.3469(6) 2.3676(6) 0.068(3) Uani d . . . 1.0 . .
H H64A 1.2299 0.3131 2.4029 0.082 Uiso calc U . R 1.0 . .
C C65A 1.1871(3) 0.4047(6) 2.3941(6) 0.060(2) Uani d . . . 1.0 . .
H H65A 1.1864 0.4101 2.4474 0.072 Uiso calc U . R 1.0 . .
C C66A 1.1622(3) 0.4543(5) 2.3420(5) 0.052(2) Uani d . . . 1.0 . .
C C67A 1.1331(3) 0.5163(5) 2.3601(5) 0.047(2) Uani d . . . 1.0 . .
C C68A 1.1283(3) 0.5445(5) 2.4324(5) 0.052(2) Uani d . . . 1.0 . .
F F68A 1.15485(19) 0.5140(3) 2.4957(3) 0.0676(15) Uani d U . . 1.0 . .
C C69A 1.0994(3) 0.6017(6) 2.4456(6) 0.064(3) Uani d . . . 1.0 . .
H H69A 1.0971 0.6196 2.4957 0.076 Uiso calc U . R 1.0 . .
C C70A 1.0741(3) 0.6314(6) 2.3820(6) 0.062(3) Uani d . . . 1.0 . .
F F70A 1.0443(2) 0.6887(3) 2.3944(3) 0.0805(18) Uani d U . . 1.0 . .
C C71A 1.0767(3) 0.6105(5) 2.3078(5) 0.052(2) Uani d . . . 1.0 . .
H H71A 1.0588 0.6351 2.2664 0.062 Uiso calc U . R 1.0 . .
C C72A 1.1061(3) 0.5526(5) 2.2944(5) 0.051(2) Uani d . . . 1.0 . .
Ir Ir1B 0.61675(2) 0.46567(2) 1.65777(2) 0.05441(12) Uani d . . . 1.0 . .
N N11B 0.6744(3) 0.4335(6) 1.6078(4) 0.064(2) Uani d . . . 1.0 . .
C C12B 0.6938(3) 0.3618(7) 1.6145(6) 0.067(3) Uani d . . . 1.0 . .
H H12B 0.6821 0.323 1.6438 0.081 Uiso calc U . R 1.0 . .
C C13B 0.7304(3) 0.3440(8) 1.5796(6) 0.077(3) Uani d . . . 1.0 . .
H H13B 0.7429 0.2936 1.5833 0.092 Uiso calc U . R 1.0 . .
C C14B 0.7478(4) 0.4033(8) 1.5390(7) 0.085(4) Uani d . . . 1.0 . .
H H14B 0.7734 0.3937 1.5172 0.101 Uiso calc U . R 1.0 . .
C C15B 0.7284(3) 0.4750(7) 1.5302(6) 0.074(3) Uani d . . . 1.0 . .
H H15B 0.7399 0.514 1.5008 0.088 Uiso calc U . R 1.0 . .
C C16B 0.6911(3) 0.4904(6) 1.5653(5) 0.062(3) Uani d . . . 1.0 . .
C C17B 0.6668(3) 0.5607(6) 1.5592(6) 0.061(3) Uani d . . . 1.0 . .
C C18B 0.6711(4) 0.6326(7) 1.5258(7) 0.080(3) Uani d . . . 1.0 . .
H H18B 0.694 0.6488 1.4992 0.096 Uiso calc U . R 1.0 . .
N N19B 0.6369(4) 0.6741(6) 1.5383(6) 0.084(3) Uani d . . . 1.0 . .
N N20B 0.6101(3) 0.6345(6) 1.5786(5) 0.077(3) Uani d . . . 1.0 . .
N N21B 0.6288(3) 0.5650(5) 1.5908(4) 0.060(2) Uani d . . . 1.0 . .
C C22B 0.6271(14) 0.753(3) 1.5125(16) 0.110(8) Uani d U P D 0.559(11) B 1
H H22C 0.6533 0.7744 1.4943 0.132 Uiso calc U P R 0.559(11) B 1
H H22D 0.6219 0.7841 1.5573 0.132 Uiso calc U P R 0.559(11) B 1
C C23B 0.5882(9) 0.7650(18) 1.4492(14) 0.123(10) Uani d U P D 0.559(11) B 1
H H23C 0.5827 0.8212 1.4413 0.148 Uiso calc U P R 0.559(11) B 1
H H23D 0.5618 0.7411 1.4646 0.148 Uiso calc U P R 0.559(11) B 1
C C24B 0.5978(9) 0.728(2) 1.3742(14) 0.128(10) Uani d U P D 0.559(11) B 1
H H24C 0.6076 0.6734 1.3831 0.154 Uiso calc U P R 0.559(11) B 1
H H24D 0.6207 0.7571 1.3531 0.154 Uiso calc U P R 0.559(11) B 1
C C25B 0.5540(8) 0.7309(18) 1.3187(13) 0.117(9) Uani d U P D 0.559(11) B 1
H H25C 0.531 0.7045 1.3425 0.14 Uiso calc U P R 0.559(11) B 1
H H25D 0.5451 0.7857 1.3096 0.14 Uiso calc U P R 0.559(11) B 1
C C26B 0.5579(7) 0.6920(16) 1.2420(12) 0.102(8) Uani d U P D 0.559(11) B 1
H H26C 0.5784 0.7216 1.2152 0.123 Uiso calc U P R 0.559(11) B 1
H H26D 0.5694 0.6387 1.2509 0.123 Uiso calc U P R 0.559(11) B 1
C C27B 0.5132(8) 0.6892(19) 1.1927(13) 0.112(8) Uani d U P D 0.559(11) B 1
H H27C 0.5025 0.7428 1.1818 0.135 Uiso calc U P R 0.559(11) B 1
H H27D 0.4924 0.6625 1.2212 0.135 Uiso calc U P R 0.559(11) B 1
C C28B 0.5149(8) 0.6467(19) 1.1173(14) 0.132(11) Uani d U P D 0.559(11) B 1
H H28C 0.5322 0.6764 1.0843 0.158 Uiso calc U P R 0.559(11) B 1
H H28D 0.5279 0.5944 1.1266 0.158 Uiso calc U P R 0.559(11) B 1
C C29B 0.4672(9) 0.641(2) 1.0808(18) 0.134(10) Uani d U P D 0.559(11) B 1
H H29C 0.4493 0.6236 1.1196 0.161 Uiso calc U P R 0.559(11) B 1
H H29D 0.4566 0.6932 1.0626 0.161 Uiso calc U P R 0.559(11) B 1
C C30B 0.4617(10) 0.585(3) 1.014(2) 0.21(2) Uani d U P D 0.559(11) B 1
H H30C 0.4694 0.5322 1.0336 0.246 Uiso calc U P R 0.559(11) B 1
H H30D 0.482 0.5997 0.9784 0.246 Uiso calc U P R 0.559(11) B 1
C C31B 0.4147(12) 0.585(3) 0.971(3) 0.196(13) Uani d U P D 0.559(11) B 1
H H31E 0.3979 0.6171 1.0031 0.235 Uiso calc U P R 0.559(11) B 1
H H31F 0.4161 0.6151 0.9243 0.235 Uiso calc U P R 0.559(11) B 1
C C32B 0.3849(12) 0.517(2) 0.946(3) 0.211(16) Uani d U P D 0.559(11) B 1
H H32C 0.3755 0.488 0.989 0.253 Uiso calc U P R 0.559(11) B 1
H H32D 0.3978 0.4802 0.9119 0.253 Uiso calc U P R 0.559(11) B 1
C C33B 0.3479(11) 0.566(3) 0.902(3) 0.213(16) Uani d U P D 0.559(11) B 1
H H33C 0.3478 0.6157 0.9301 0.255 Uiso calc U P R 0.559(11) B 1
H H33D 0.3571 0.5791 0.8519 0.255 Uiso calc U P R 0.559(11) B 1
O O1B 0.3130(5) 0.5474(10) 0.8885(9) 0.094(5) Uani d U P D 0.559(11) B 1
S S1B 0.2653(5) 0.5898(8) 0.8702(7) 0.065(3) Uani d U P D 0.559(11) B 1
O O2B 0.2611(5) 0.6265(10) 0.9396(9) 0.098(6) Uani d U P D 0.559(11) B 1
O O3B 0.2380(5) 0.5259(8) 0.8486(9) 0.094(5) Uani d U P D 0.559(11) B 1
O O4B 0.2712(6) 0.6407(11) 0.8088(9) 0.109(7) Uani d U P D 0.559(11) B 1
C C22D 0.6237(19) 0.762(4) 1.5232(15) 0.107(9) Uani d U P D 0.441(11) B 2
H H22E 0.5942 0.772 1.536 0.129 Uiso calc U P R 0.441(11) B 2
H H22F 0.6448 0.7967 1.5541 0.129 Uiso calc U P R 0.441(11) B 2
C C23D 0.6246(10) 0.774(2) 1.4372(15) 0.108(11) Uani d U P D 0.441(11) B 2
H H23E 0.6259 0.8301 1.426 0.129 Uiso calc U P R 0.441(11) B 2
H H23F 0.651 0.7491 1.4226 0.129 Uiso calc U P R 0.441(11) B 2
C C24D 0.5842(12) 0.739(3) 1.3910(17) 0.123(10) Uani d U P D 0.441(11) B 2
H H24E 0.5583 0.7659 1.405 0.148 Uiso calc U P R 0.441(11) B 2
H H24F 0.5823 0.6839 1.4058 0.148 Uiso calc U P R 0.441(11) B 2
C C25D 0.5821(11) 0.743(3) 1.3036(17) 0.162(18) Uani d U P D 0.441(11) B 2
H H25E 0.6047 0.709 1.2874 0.194 Uiso calc U P R 0.441(11) B 2
H H25F 0.5878 0.7969 1.2881 0.194 Uiso calc U P R 0.441(11) B 2
C C26D 0.5366(10) 0.717(2) 1.2646(15) 0.116(12) Uani d U P D 0.441(11) B 2
H H26E 0.5265 0.6741 1.2946 0.139 Uiso calc U P R 0.441(11) B 2
H H26F 0.5161 0.7609 1.2658 0.139 Uiso calc U P R 0.441(11) B 2
C C27D 0.5349(8) 0.690(2) 1.1816(16) 0.102(9) Uani d U P D 0.441(11) B 2
H H27E 0.5554 0.6468 1.1791 0.123 Uiso calc U P R 0.441(11) B 2
H H27F 0.5436 0.7336 1.1501 0.123 Uiso calc U P R 0.441(11) B 2
C C28D 0.4883(7) 0.6644(14) 1.1505(13) 0.072(7) Uani d U P D 0.441(11) B 2
H H28E 0.4681 0.7089 1.15 0.087 Uiso calc U P R 0.441(11) B 2
H H28F 0.4789 0.6237 1.1841 0.087 Uiso calc U P R 0.441(11) B 2
C C29D 0.4866(10) 0.632(3) 1.0684(17) 0.125(11) Uani d U P D 0.441(11) B 2
H H29E 0.4928 0.6738 1.033 0.15 Uiso calc U P R 0.441(11) B 2
H H29F 0.5084 0.5903 1.0674 0.15 Uiso calc U P R 0.441(11) B 2
C C30D 0.4401(9) 0.600(2) 1.0451(15) 0.094(9) Uani d U P D 0.441(11) B 2
H H30E 0.4349 0.5595 1.082 0.112 Uiso calc U P R 0.441(11) B 2
H H30F 0.4192 0.643 1.05 0.112 Uiso calc U P R 0.441(11) B 2
C C31D 0.4299(14) 0.567(3) 0.964(2) 0.177(14) Uani d U P D 0.441(11) B 2
H H31C 0.4375 0.609 0.9308 0.212 Uiso calc U P R 0.441(11) B 2
H H31D 0.4523 0.5262 0.9627 0.212 Uiso calc U P R 0.441(11) B 2
C C32D 0.3884(14) 0.532(3) 0.921(4) 0.214(17) Uani d U P D 0.441(11) B 2
H H32E 0.3757 0.4923 0.9518 0.257 Uiso calc U P R 0.441(11) B 2
H H32F 0.3935 0.5086 0.8719 0.257 Uiso calc U P R 0.441(11) B 2
C C33D 0.3596(12) 0.605(3) 0.909(4) 0.206(16) Uani d U P D 0.441(11) B 2
H H33G 0.3723 0.6436 0.947 0.247 Uiso calc U P R 0.441(11) B 2
H H33H 0.3631 0.626 0.8578 0.247 Uiso calc U P R 0.441(11) B 2
O O1D 0.3237(9) 0.603(2) 0.9110(19) 0.182(14) Uani d U P D 0.441(11) B 2
S S1D 0.2734(6) 0.5922(10) 0.8727(10) 0.064(4) Uani d U P D 0.441(11) B 2
O O2D 0.2551(9) 0.567(2) 0.9359(14) 0.149(11) Uani d U P D 0.441(11) B 2
O O3D 0.2729(12) 0.5378(18) 0.8128(17) 0.204(15) Uani d U P D 0.441(11) B 2
O O4D 0.2608(10) 0.6667(13) 0.8436(17) 0.133(10) Uani d U P D 0.441(11) B 2
N N41B 0.5715(2) 0.4242(5) 1.5697(5) 0.059(2) Uani d . . . 1.0 . .
C C42B 0.5820(4) 0.3911(6) 1.5048(6) 0.067(3) Uani d . . . 1.0 . .
H H42B 0.6118 0.3879 1.4985 0.08 Uiso calc U . R 1.0 . .
C C43B 0.5510(4) 0.3621(7) 1.4482(6) 0.074(3) Uani d . . . 1.0 . .
H H43B 0.5596 0.3386 1.4042 0.089 Uiso calc U . R 1.0 . .
C C44B 0.5077(4) 0.3671(7) 1.4551(7) 0.082(3) Uani d . . . 1.0 . .
H H44B 0.4862 0.347 1.4161 0.098 Uiso calc U . R 1.0 . .
C C45B 0.4952(3) 0.4019(6) 1.5200(7) 0.067(3) Uani d . . . 1.0 . .
H H45B 0.4653 0.4067 1.5252 0.081 Uiso calc U . R 1.0 . .
C C46B 0.5283(3) 0.4302(5) 1.5781(6) 0.059(2) Uani d . . . 1.0 . .
C C47B 0.5220(3) 0.4709(5) 1.6490(6) 0.059(2) Uani d . . . 1.0 . .
C C48B 0.4814(4) 0.4859(7) 1.6736(8) 0.083(4) Uani d . . . 1.0 . .
F F48B 0.4433(2) 0.4617(4) 1.6284(4) 0.094(2) Uani d U . . 1.0 . .
C C49B 0.4776(5) 0.5255(7) 1.7408(9) 0.087(4) Uani d . . . 1.0 . .
H H49B 0.4501 0.5362 1.7558 0.105 Uiso calc U . R 1.0 . .
C C50B 0.5158(5) 0.5481(7) 1.7840(7) 0.081(3) Uani d . . . 1.0 . .
F F50B 0.5123(3) 0.5865(5) 1.8512(5) 0.111(2) Uani d U . . 1.0 . .
C C51B 0.5568(4) 0.5356(6) 1.7647(6) 0.067(3) Uani d . . . 1.0 . .
H H51B 0.5821 0.5533 1.7971 0.081 Uiso calc U . R 1.0 . .
C C52B 0.5606(3) 0.4961(6) 1.6960(6) 0.061(2) Uani d . . . 1.0 . .
N N61B 0.6559(3) 0.5046(5) 1.7561(5) 0.062(2) Uani d . . . 1.0 . .
C C62B 0.6730(4) 0.5756(7) 1.7665(7) 0.080(3) Uani d . . . 1.0 . .
H H62B 0.6694 0.6099 1.724 0.096 Uiso calc U . R 1.0 . .
C C63B 0.6956(4) 0.6028(7) 1.8348(7) 0.081(3) Uani d . . . 1.0 . .
H H63B 0.7071 0.6539 1.8399 0.097 Uiso calc U . R 1.0 . .
C C64B 0.7003(4) 0.5510(9) 1.8950(7) 0.087(4) Uani d . . . 1.0 . .
H H64B 0.7147 0.5675 1.9434 0.104 Uiso calc U . R 1.0 . .
C C65B 0.6848(4) 0.4766(7) 1.8873(6) 0.074(3) Uani d . . . 1.0 . .
H H65B 0.6892 0.442 1.9295 0.088 Uiso calc U . R 1.0 . .
C C66B 0.6624(3) 0.4517(7) 1.8167(6) 0.065(3) Uani d . . . 1.0 . .
C C67B 0.6424(3) 0.3766(6) 1.7969(6) 0.060(3) Uani d . . . 1.0 . .
C C68B 0.6458(4) 0.3107(8) 1.8447(7) 0.074(3) Uani d . . . 1.0 . .
F F68B 0.6704(2) 0.3132(4) 1.9152(4) 0.095(2) Uani d U . . 1.0 . .
C C69B 0.6272(4) 0.2408(8) 1.8226(8) 0.085(4) Uani d . . . 1.0 . .
H H69B 0.6317 0.1966 1.855 0.102 Uiso calc U . R 1.0 . .
C C70B 0.6016(4) 0.2364(7) 1.7516(9) 0.087(4) Uani d . . . 1.0 . .
F F70B 0.5824(3) 0.1665(4) 1.7291(5) 0.120(3) Uani d U . . 1.0 . .
C C71B 0.5957(4) 0.2985(6) 1.6999(7) 0.073(3) Uani d . . . 1.0 . .
H H71B 0.5782 0.2927 1.6514 0.088 Uiso calc U . R 1.0 . .
C C72B 0.6159(3) 0.3676(5) 1.7206(6) 0.059(2) Uani d . . . 1.0 . .

loop_
_atom_site_aniso_label
_atom_site_aniso_U_11
_atom_site_aniso_U_22
_atom_site_aniso_U_33
_atom_site_aniso_U_12
_atom_site_aniso_U_13
_atom_site_aniso_U_23
Ir1A 0.0610(2) 0.0436(2) 0.04382(19) 0.00604(17) 0.01101(15) 0.00054(16)
N11A 0.053(4) 0.056(5) 0.060(5) -0.007(4) 0.006(4) 0.012(4)
C12A 0.074(7) 0.064(7) 0.067(7) 0.000(6) 0.011(5) 0.003(6)
C13A 0.066(7) 0.064(7) 0.100(9) -0.006(6) 0.008(6) 0.007(6)
C14A 0.052(6) 0.084(9) 0.116(10) -0.008(6) 0.014(7) 0.018(8)
C15A 0.058(7) 0.087(9) 0.085(8) 0.007(6) 0.020(6) 0.019(7)
C16A 0.055(6) 0.071(7) 0.067(6) 0.011(5) 0.014(5) 0.017(6)
C17A 0.060(6) 0.067(7) 0.048(5) 0.010(5) 0.011(4) 0.002(5)
C18A 0.070(7) 0.099(10) 0.058(6) 0.005(7) 0.014(5) 0.002(6)
N19A 0.088(7) 0.108(8) 0.049(5) 0.030(6) 0.022(5) 0.000(5)
N20A 0.080(6) 0.076(6) 0.046(4) 0.028(5) 0.023(4) -0.002(4)
N21A 0.064(5) 0.058(5) 0.044(4) 0.011(4) 0.009(3) -0.001(4)
C22A 0.116(10) 0.094(10) 0.067(7) 0.038(8) 0.031(7) -0.001(7)
C23A 0.130(11) 0.066(8) 0.067(7) 0.027(7) 0.020(7) -0.004(6)
C24A 0.095(9) 0.090(9) 0.070(7) 0.007(7) 0.022(6) -0.001(7)
C25A 0.097(9) 0.083(9) 0.067(7) 0.003(7) 0.017(6) -0.001(6)
C26A 0.089(8) 0.057(7) 0.069(7) -0.012(6) 0.008(6) -0.005(5)
C27A 0.086(8) 0.082(9) 0.073(7) -0.022(7) 0.015(6) 0.002(6)
C28A 0.092(8) 0.074(8) 0.057(6) -0.025(6) 0.011(5) -0.004(6)
C29A 0.080(8) 0.086(9) 0.074(7) -0.025(7) -0.001(6) 0.005(6)
C30A 0.101(9) 0.068(8) 0.080(8) -0.023(7) 0.024(7) 0.002(6)
C31A 0.105(10) 0.090(10) 0.095(9) -0.030(8) 0.011(8) 0.014(8)
C32A 0.106(10) 0.078(9) 0.107(10) -0.018(8) 0.045(8) 0.005(8)
C33A 0.107(10) 0.080(9) 0.096(9) 0.010(8) 0.037(8) 0.009(7)
O1A 0.078(6) 0.084(8) 0.090(7) -0.020(6) 0.008(5) -0.001(6)
S1A 0.078(4) 0.077(5) 0.078(5) -0.016(4) -0.010(4) 0.034(4)
O2A 0.092(9) 0.092(11) 0.070(8) -0.002(8) 0.008(6) 0.032(7)
O3A 0.090(9) 0.143(13) 0.095(9) -0.006(9) -0.006(7) 0.021(9)
O4A 0.104(11) 0.088(10) 0.099(10) -0.031(8) 0.004(8) 0.040(8)
O1C 0.071(8) 0.074(9) 0.072(8) -0.002(8) 0.017(7) 0.019(8)
S1C 0.082(8) 0.063(7) 0.056(6) -0.003(6) 0.003(5) 0.006(5)
O2C 0.095(15) 0.084(15) 0.059(11) -0.014(12) 0.003(10) 0.001(11)
O3C 0.053(11) 0.076(14) 0.060(11) -0.018(10) 0.014(8) 0.020(10)
O4C 0.057(11) 0.050(11) 0.115(14) 0.011(8) 0.028(10) 0.015(10)
N41A 0.059(5) 0.049(5) 0.055(4) 0.010(4) 0.012(4) -0.004(4)
C42A 0.087(7) 0.041(6) 0.059(6) 0.008(5) 0.008(5) 0.005(5)
C43A 0.092(8) 0.061(7) 0.066(7) 0.009(6) 0.003(6) 0.012(6)
C44A 0.106(10) 0.062(8) 0.063(7) 0.039(7) 0.000(6) -0.001(6)
C45A 0.073(7) 0.068(7) 0.054(6) 0.024(6) -0.004(5) -0.011(5)
C46A 0.077(7) 0.051(6) 0.044(5) 0.005(5) 0.013(4) -0.013(4)
C47A 0.063(6) 0.047(6) 0.052(5) 0.004(5) 0.009(4) -0.014(4)
C48A 0.067(7) 0.066(8) 0.082(8) -0.004(6) 0.004(6) -0.023(6)
F48A 0.069(4) 0.083(4) 0.098(4) -0.004(3) -0.002(3) -0.016(4)
C49A 0.080(8) 0.053(7) 0.108(9) -0.004(6) 0.020(7) -0.020(7)
C50A 0.092(8) 0.040(6) 0.088(8) -0.008(6) 0.027(6) -0.018(6)
F50A 0.125(5) 0.053(4) 0.139(6) -0.017(4) 0.019(4) 0.013(4)
C51A 0.082(7) 0.047(6) 0.062(6) 0.002(5) 0.008(5) -0.002(5)
C52A 0.063(6) 0.052(6) 0.053(5) 0.012(5) 0.024(4) -0.019(5)
N61A 0.057(4) 0.045(4) 0.050(4) 0.013(4) 0.004(3) 0.003(4)
C62A 0.071(6) 0.046(6) 0.058(6) 0.013(5) 0.017(5) -0.001(5)
C63A 0.065(6) 0.062(7) 0.070(7) 0.020(5) 0.008(5) -0.003(5)
C64A 0.060(6) 0.067(7) 0.075(7) 0.014(5) 0.001(5) 0.011(6)
C65A 0.066(6) 0.059(6) 0.054(6) 0.001(5) 0.009(5) 0.006(5)
C66A 0.066(6) 0.045(5) 0.044(5) 0.006(4) 0.005(4) 0.003(4)
C67A 0.055(5) 0.031(4) 0.056(5) -0.007(4) 0.015(4) -0.002(4)
C68A 0.086(7) 0.032(5) 0.040(5) -0.006(5) 0.020(4) -0.003(4)
F68A 0.090(4) 0.065(4) 0.048(3) 0.002(3) 0.010(3) -0.004(3)
C69A 0.094(8) 0.049(6) 0.052(6) -0.004(6) 0.024(5) -0.005(5)
C70A 0.077(7) 0.039(5) 0.074(7) 0.006(5) 0.029(5) -0.001(5)
F70A 0.114(5) 0.055(4) 0.079(4) 0.028(3) 0.033(3) -0.009(3)
C71A 0.081(6) 0.023(4) 0.052(5) 0.008(4) 0.016(4) -0.001(4)
C72A 0.071(6) 0.034(5) 0.048(5) -0.004(4) 0.014(4) -0.011(4)
Ir1B 0.0594(2) 0.0464(2) 0.0598(2) -0.01153(17) 0.01647(17) 0.00437(17)
N11B 0.057(5) 0.076(6) 0.059(5) -0.020(5) 0.009(4) 0.003(4)
C12B 0.060(6) 0.075(8) 0.070(7) -0.010(6) 0.020(5) 0.012(6)
C13B 0.059(6) 0.089(9) 0.083(8) -0.003(6) 0.015(6) -0.001(7)
C14B 0.065(7) 0.103(10) 0.092(9) -0.012(7) 0.029(6) 0.013(8)
C15B 0.063(7) 0.080(8) 0.080(7) -0.020(6) 0.017(5) 0.010(6)
C16B 0.062(6) 0.069(7) 0.058(6) -0.024(5) 0.014(5) 0.009(5)
C17B 0.069(6) 0.050(6) 0.062(6) -0.017(5) 0.006(5) 0.009(5)
C18B 0.080(8) 0.076(8) 0.082(8) -0.027(7) 0.005(6) 0.024(7)
N19B 0.105(8) 0.051(6) 0.096(7) -0.008(6) 0.019(6) 0.021(5)
N20B 0.080(6) 0.069(6) 0.084(6) -0.009(5) 0.019(5) 0.024(5)
N21B 0.061(5) 0.054(5) 0.065(5) -0.010(4) 0.013(4) 0.015(4)
C22B 0.120(11) 0.094(12) 0.118(12) -0.002(9) 0.024(9) 0.019(10)
C23B 0.129(14) 0.115(14) 0.124(14) -0.002(11) 0.014(10) 0.013(11)
C24B 0.131(13) 0.123(12) 0.129(13) -0.015(10) 0.017(10) 0.010(10)
C25B 0.132(13) 0.106(13) 0.111(13) 0.015(11) 0.014(10) 0.016(10)
C26B 0.108(12) 0.101(13) 0.101(12) -0.002(10) 0.024(10) 0.010(10)
C27B 0.119(12) 0.106(11) 0.113(11) 0.007(10) 0.023(9) 0.014(9)
C28B 0.133(14) 0.128(15) 0.134(14) 0.000(11) 0.019(11) 0.005(11)
C29B 0.134(14) 0.129(13) 0.137(13) 0.007(10) 0.016(10) 0.005(10)
C30B 0.21(2) 0.21(2) 0.20(2) 0.013(12) 0.035(12) -0.004(12)
C31B 0.195(16) 0.199(16) 0.191(16) -0.005(11) 0.024(10) -0.004(11)
C32B 0.206(18) 0.215(18) 0.213(19) 0.009(11) 0.037(11) 0.004(11)
C33B 0.210(18) 0.216(19) 0.213(18) 0.012(11) 0.035(11) -0.002(11)
O1B 0.073(8) 0.086(9) 0.119(10) 0.007(7) 0.005(7) -0.019(8)
S1B 0.066(5) 0.063(5) 0.067(5) -0.001(4) 0.018(4) -0.001(4)
O2B 0.096(10) 0.103(12) 0.106(11) -0.012(9) 0.054(9) -0.039(10)
O3B 0.098(10) 0.075(10) 0.115(11) -0.029(8) 0.033(9) -0.020(8)
O4B 0.116(12) 0.113(14) 0.093(12) 0.006(11) 0.004(10) 0.037(11)
C22D 0.115(12) 0.090(12) 0.118(12) -0.002(10) 0.021(9) 0.013(10)
C23D 0.105(14) 0.104(14) 0.114(14) -0.003(11) 0.016(11) 0.014(11)
C24D 0.123(14) 0.121(13) 0.124(13) -0.011(10) 0.017(10) 0.004(10)
C25D 0.16(2) 0.16(2) 0.17(2) -0.001(12) 0.021(12) 0.004(12)
C26D 0.117(16) 0.109(16) 0.120(16) -0.006(11) 0.014(11) 0.006(11)
C27D 0.099(13) 0.100(12) 0.109(12) 0.008(10) 0.018(10) 0.010(10)
C28D 0.084(11) 0.051(10) 0.079(11) -0.002(9) 0.002(9) 0.021(9)
C29D 0.120(14) 0.123(13) 0.130(13) 0.008(10) 0.019(10) 0.002(10)
C30D 0.105(13) 0.094(13) 0.082(12) -0.005(10) 0.014(10) -0.003(10)
C31D 0.175(17) 0.179(16) 0.177(16) 0.001(11) 0.025(11) -0.006(11)
C32D 0.208(19) 0.217(19) 0.22(2) 0.004(11) 0.035(11) 0.005(11)
C33D 0.206(18) 0.206(19) 0.209(18) 0.010(11) 0.042(11) -0.009(11)
O1D 0.178(17) 0.178(18) 0.183(17) -0.003(11) 0.004(11) -0.011(11)
S1D 0.065(6) 0.062(7) 0.064(6) 0.003(5) 0.010(4) -0.005(5)
O2D 0.140(17) 0.18(2) 0.133(18) -0.026(17) 0.058(14) 0.058(17)
O3D 0.23(2) 0.19(2) 0.20(2) 0.005(19) 0.035(19) -0.043(19)
O4D 0.162(18) 0.086(15) 0.145(19) 0.024(13) 0.001(15) 0.025(14)
N41B 0.058(5) 0.044(5) 0.075(5) -0.010(4) 0.013(4) 0.011(4)
C42B 0.076(7) 0.057(7) 0.068(7) -0.023(5) 0.017(5) 0.000(5)
C43B 0.079(8) 0.078(8) 0.068(7) -0.018(6) 0.017(6) -0.011(6)
C44B 0.097(9) 0.054(7) 0.089(9) -0.018(6) -0.001(7) -0.001(6)
C45B 0.060(6) 0.036(6) 0.103(9) -0.009(5) -0.003(6) 0.023(6)
C46B 0.067(6) 0.036(5) 0.075(7) -0.005(5) 0.020(5) 0.011(5)
C47B 0.054(6) 0.037(5) 0.087(7) -0.006(4) 0.018(5) 0.014(5)
C48B 0.067(7) 0.061(7) 0.121(10) 0.003(6) 0.019(7) 0.028(7)
F48B 0.062(4) 0.082(5) 0.138(6) 0.001(3) 0.019(4) 0.006(4)
C49B 0.089(9) 0.065(8) 0.118(11) 0.017(7) 0.048(8) 0.008(8)
C50B 0.107(10) 0.059(7) 0.086(8) 0.005(7) 0.047(8) 0.000(6)
F50B 0.132(6) 0.093(5) 0.119(5) 0.012(4) 0.054(5) -0.021(4)
C51B 0.076(7) 0.047(6) 0.080(7) 0.008(5) 0.017(6) -0.001(5)
C52B 0.066(6) 0.046(6) 0.073(6) -0.007(5) 0.016(5) 0.014(5)
N61B 0.064(5) 0.049(5) 0.073(5) -0.008(4) 0.011(4) -0.008(4)
C62B 0.083(8) 0.083(9) 0.075(7) -0.027(7) 0.013(6) -0.018(6)
C63B 0.069(7) 0.068(8) 0.100(9) -0.007(6) -0.002(6) -0.021(7)
C64B 0.080(8) 0.102(11) 0.075(8) 0.012(8) -0.003(6) -0.016(8)
C65B 0.092(8) 0.067(8) 0.063(7) 0.017(6) 0.016(6) -0.009(6)
C66B 0.059(6) 0.063(7) 0.073(7) 0.000(5) 0.012(5) 0.000(6)
C67B 0.057(6) 0.063(7) 0.065(6) 0.008(5) 0.024(5) 0.005(5)
C68B 0.066(7) 0.087(9) 0.074(8) 0.016(6) 0.022(6) 0.018(7)
F68B 0.100(5) 0.104(5) 0.082(4) 0.019(4) 0.016(4) 0.030(4)
C69B 0.094(9) 0.073(9) 0.094(9) 0.004(7) 0.033(7) 0.025(7)
C70B 0.073(8) 0.061(8) 0.129(11) -0.024(6) 0.023(8) 0.007(8)
F70B 0.137(6) 0.066(4) 0.155(6) -0.035(4) 0.013(5) 0.032(4)
C71B 0.074(7) 0.050(6) 0.096(8) -0.011(5) 0.016(6) 0.013(6)
C72B 0.047(5) 0.037(5) 0.094(7) -0.007(4) 0.016(5) 0.005(5)

loop_
_atom_type_symbol
_atom_type_description
_atom_type_scat_dispersion_real
_atom_type_scat_dispersion_imag
_atom_type_scat_source
C C 0.0033 0.0016 'International Tables Vol C Tables 4.2.6.8 and 6.1.1.4'
H H 0.0000 0.0000 'International Tables Vol C Tables 4.2.6.8 and 6.1.1.4'
N N 0.0061 0.0033 'International Tables Vol C Tables 4.2.6.8 and 6.1.1.4'
O O 0.0106 0.0060 'International Tables Vol C Tables 4.2.6.8 and 6.1.1.4'
F F 0.0171 0.0103 'International Tables Vol C Tables 4.2.6.8 and 6.1.1.4'
S S 0.1246 0.1234 'International Tables Vol C Tables 4.2.6.8 and 6.1.1.4'
Ir Ir -1.4442 7.9887 'International Tables Vol C Tables 4.2.6.8 and 6.1.1.4'

loop_
_geom_angle_atom_site_label_1
_geom_angle_atom_site_label_2
_geom_angle_atom_site_label_3
_geom_angle
C52A Ir1A C72A 88.5(3)
C52A Ir1A N41A 79.9(4)
C72A Ir1A N41A 94.6(3)
C52A Ir1A N61A 95.0(4)
C72A Ir1A N61A 81.6(3)
N41A Ir1A N61A 173.7(3)
C52A Ir1A N21A 99.1(3)
C72A Ir1A N21A 172.0(3)
N41A Ir1A N21A 89.2(3)
N61A Ir1A N21A 95.1(3)
C52A Ir1A N11A 174.1(3)
C72A Ir1A N11A 96.1(3)
N41A Ir1A N11A 96.0(3)
N61A Ir1A N11A 89.4(3)
N21A Ir1A N11A 76.5(3)
C12A N11A C16A 119.2(9)
C12A N11A Ir1A 125.2(7)
C16A N11A Ir1A 115.7(7)
N11A C12A C13A 122.2(10)
N11A C12A H12A 118.9
C13A C12A H12A 118.9
C12A C13A C14A 117.1(12)
C12A C13A H13A 121.5
C14A C13A H13A 121.5
C15A C14A C13A 121.3(11)
C15A C14A H14A 119.4
C13A C14A H14A 119.4
C14A C15A C16A 119.6(11)
C14A C15A H15A 120.2
C16A C15A H15A 120.2
N11A C16A C15A 120.7(11)
N11A C16A C17A 113.9(9)
C15A C16A C17A 125.4(10)
N21A C17A C18A 106.7(10)
N21A C17A C16A 119.0(8)
C18A C17A C16A 134.2(11)
N19A C18A C17A 104.8(10)
N19A C18A H18A 127.6
C17A C18A H18A 127.6
C18A N19A N20A 113.5(9)
C18A N19A C22A 129.9(10)
N20A N19A C22A 116.3(11)
N21A N20A N19A 102.6(9)
N20A N21A C17A 112.4(8)
N20A N21A Ir1A 132.8(6)
C17A N21A Ir1A 114.6(6)
C23A C22A N19A 112.7(9)
C23A C22A H22A 109.0
N19A C22A H22A 109.0
C23A C22A H22B 109.0
N19A C22A H22B 109.0
H22A C22A H22B 107.8
C22A C23A C24A 113.5(11)
C22A C23A H23A 108.9
C24A C23A H23A 108.9
C22A C23A H23B 108.9
C24A C23A H23B 108.9
H23A C23A H23B 107.7
C23A C24A C25A 112.9(11)
C23A C24A H24A 109.0
C25A C24A H24A 109.0
C23A C24A H24B 109.0
C25A C24A H24B 109.0
H24A C24A H24B 107.8
C26A C25A C24A 114.2(10)
C26A C25A H25A 108.7
C24A C25A H25A 108.7
C26A C25A H25B 108.7
C24A C25A H25B 108.7
H25A C25A H25B 107.6
C27A C26A C25A 112.7(9)
C27A C26A H26A 109.0
C25A C26A H26A 109.0
C27A C26A H26B 109.0
C25A C26A H26B 109.0
H26A C26A H26B 107.8
C28A C27A C26A 115.3(9)
C28A C27A H27A 108.4
C26A C27A H27A 108.4
C28A C27A H27B 108.4
C26A C27A H27B 108.4
H27A C27A H27B 107.5
C27A C28A C29A 112.8(9)
C27A C28A H28A 109.0
C29A C28A H28A 109.0
C27A C28A H28B 109.0
C29A C28A H28B 109.0
H28A C28A H28B 107.8
C30A C29A C28A 116.6(10)
C30A C29A H29A 108.2
C28A C29A H29A 108.2
C30A C29A H29B 108.2
C28A C29A H29B 108.2
H29A C29A H29B 107.3
C29A C30A C31A 112.6(10)
C29A C30A H30A 109.1
C31A C30A H30A 109.1
C29A C30A H30B 109.1
C31A C30A H30B 109.1
H30A C30A H30B 107.8
C32A C31A C30A 116.3(11)
C32A C31A H31A 108.2
C30A C31A H31A 108.2
C32A C31A H31B 108.2
C30A C31A H31B 108.2
H31A C31A H31B 107.4
C33A C32A C31A 116.0(11)
C33A C32A H32A 108.3
C31A C32A H32A 108.3
C33A C32A H32B 108.3
C31A C32A H32B 108.3
H32A C32A H32B 107.4
O1C C33A C32A 107.1(12)
C32A C33A O1A 110.9(11)
C32A C33A H33A 109.5
O1A C33A H33A 109.5
C32A C33A H33B 109.5
O1A C33A H33B 109.5
H33A C33A H33B 108.0
O1C C33A H33E 110.3
C32A C33A H33E 110.3
O1C C33A H33F 110.3
C32A C33A H33F 110.3
H33E C33A H33F 108.6
C33A O1A S1A 123.4(10)
O2A S1A O3A 112.4(9)
O2A S1A O4A 111.1(9)
O3A S1A O4A 111.6(10)
O2A S1A O1A 110.0(10)
O3A S1A O1A 105.0(9)
O4A S1A O1A 106.3(10)
C33A O1C S1C 109.1(13)
O3C S1C O2C 116.4(16)
O3C S1C O4C 117.3(17)
O2C S1C O4C 111.8(16)
O3C S1C O1C 98.9(13)
O2C S1C O1C 106.6(14)
O4C S1C O1C 103.3(14)
C42A N41A C46A 119.0(8)
C42A N41A Ir1A 125.0(7)
C46A N41A Ir1A 115.9(6)
N41A C42A C43A 123.3(11)
N41A C42A H42A 118.4
C43A C42A H42A 118.4
C42A C43A C44A 118.5(11)
C42A C43A H43A 120.7
C44A C43A H43A 120.7
C45A C44A C43A 119.5(10)
C45A C44A H44A 120.3
C43A C44A H44A 120.3
C44A C45A C46A 120.6(11)
C44A C45A H45A 119.7
C46A C45A H45A 119.7
N41A C46A C45A 119.1(9)
N41A C46A C47A 113.7(8)
C45A C46A C47A 127.2(10)
C48A C47A C52A 117.7(10)
C48A C47A C46A 126.8(10)
C52A C47A C46A 115.5(9)
F48A C48A C49A 115.4(10)
F48A C48A C47A 120.0(11)
C49A C48A C47A 124.6(11)
C48A C49A C50A 116.6(11)
C48A C49A H49A 121.7
C50A C49A H49A 121.7
F50A C50A C49A 119.1(11)
F50A C50A C51A 117.3(11)
C49A C50A C51A 123.6(11)
C50A C51A C52A 118.3(10)
C50A C51A H51A 120.9
C52A C51A H51A 120.9
C47A C52A C51A 119.2(9)
C47A C52A Ir1A 114.9(7)
C51A C52A Ir1A 125.8(7)
C62A N61A C66A 119.2(8)
C62A N61A Ir1A 125.7(6)
C66A N61A Ir1A 115.0(6)
N61A C62A C63A 124.7(9)
N61A C62A H62A 117.7
C63A C62A H62A 117.7
C62A C63A C64A 117.4(9)
C62A C63A H63A 121.3
C64A C63A H63A 121.3
C63A C64A C65A 120.1(9)
C63A C64A H64A 120.0
C65A C64A H64A 120.0
C66A C65A C64A 120.0(9)
C66A C65A H65A 120.0
C64A C65A H65A 120.0
N61A C66A C65A 118.7(8)
N61A C66A C67A 114.6(7)
C65A C66A C67A 126.7(8)
C68A C67A C66A 127.4(8)
C68A C67A C72A 116.9(8)
C66A C67A C72A 115.7(7)
C69A C68A F68A 117.2(8)
C69A C68A C67A 124.4(9)
F68A C68A C67A 118.4(8)
C70A C69A C68A 115.8(9)
C70A C69A H69A 122.1
C68A C69A H69A 122.1
C69A C70A C71A 125.3(9)
C69A C70A F70A 116.6(9)
C71A C70A F70A 118.0(9)
C70A C71A C72A 118.8(9)
C70A C71A H71A 120.6
C72A C71A H71A 120.6
C71A C72A C67A 118.7(8)
C71A C72A Ir1A 128.4(7)
C67A C72A Ir1A 112.9(6)
C72B Ir1B C52B 87.2(4)
C72B Ir1B N41B 93.6(4)
C52B Ir1B N41B 79.6(4)
C72B Ir1B N61B 82.2(4)
C52B Ir1B N61B 93.5(4)
N41B Ir1B N61B 172.1(3)
C72B Ir1B N21B 170.5(3)
C52B Ir1B N21B 101.9(3)
N41B Ir1B N21B 90.9(3)
N61B Ir1B N21B 94.4(3)
C72B Ir1B N11B 95.1(4)
C52B Ir1B N11B 175.6(4)
N41B Ir1B N11B 96.4(3)
N61B Ir1B N11B 90.6(3)
N21B Ir1B N11B 76.0(3)
C12B N11B C16B 119.4(9)
C12B N11B Ir1B 124.7(6)
C16B N11B Ir1B 115.9(7)
N11B C12B C13B 122.1(10)
N11B C12B H12B 119.0
C13B C12B H12B 119.0
C14B C13B C12B 117.6(12)
C14B C13B H13B 121.2
C12B C13B H13B 121.2
C15B C14B C13B 121.4(11)
C15B C14B H14B 119.3
C13B C14B H14B 119.3
C14B C15B C16B 119.3(10)
C14B C15B H15B 120.4
C16B C15B H15B 120.4
N11B C16B C15B 120.2(11)
N11B C16B C17B 114.1(9)
C15B C16B C17B 125.7(10)
N21B C17B C18B 105.5(10)
N21B C17B C16B 119.3(8)
C18B C17B C16B 135.3(11)
N19B C18B C17B 106.4(10)
N19B C18B H18B 126.8
C17B C18B H18B 126.8
C18B N19B N20B 112.5(9)
C18B N19B C22B 126.(2)
N20B N19B C22B 121.(2)
C18B N19B C22D 133.(2)
N20B N19B C22D 114.(2)
N21B N20B N19B 104.6(9)
N20B N21B C17B 111.1(8)
N20B N21B Ir1B 134.2(7)
C17B N21B Ir1B 114.3(7)
N19B C22B C23B 118.(3)
N19B C22B H22C 107.9
C23B C22B H22C 107.9
N19B C22B H22D 107.9
C23B C22B H22D 107.9
H22C C22B H22D 107.2
C22B C23B C24B 110.(2)
C22B C23B H23C 109.7
C24B C23B H23C 109.7
C22B C23B H23D 109.7
C24B C23B H23D 109.7
H23C C23B H23D 108.2
C23B C24B C25B 105.(2)
C23B C24B H24C 110.6
C25B C24B H24C 110.6
C23B C24B H24D 110.6
C25B C24B H24D 110.6
H24C C24B H24D 108.8
C26B C25B C24B 111.6(19)
C26B C25B H25C 109.3
C24B C25B H25C 109.3
C26B C25B H25D 109.3
C24B C25B H25D 109.3
H25C C25B H25D 108.0
C27B C26B C25B 109.6(17)
C27B C26B H26C 109.8
C25B C26B H26C 109.8
C27B C26B H26D 109.8
C25B C26B H26D 109.8
H26C C26B H26D 108.2
C26B C27B C28B 111.5(19)
C26B C27B H27C 109.3
C28B C27B H27C 109.3
C26B C27B H27D 109.3
C28B C27B H27D 109.3
H27C C27B H27D 108.0
C29B C28B C27B 103.9(19)
C29B C28B H28C 111.0
C27B C28B H28C 111.0
C29B C28B H28D 111.0
C27B C28B H28D 111.0
H28C C28B H28D 109.0
C30B C29B C28B 111.(2)
C30B C29B H29C 109.4
C28B C29B H29C 109.4
C30B C29B H29D 109.4
C28B C29B H29D 109.4
H29C C29B H29D 108.0
C29B C30B C31B 112.(3)
C29B C30B H30C 109.2
C31B C30B H30C 109.2
C29B C30B H30D 109.2
C31B C30B H30D 109.2
H30C C30B H30D 107.9
C32B C31B C30B 130.(3)
C32B C31B H31E 104.8
C30B C31B H31E 104.8
C32B C31B H31F 104.8
C30B C31B H31F 104.8
H31E C31B H31F 105.8
C31B C32B C33B 95.(3)
C31B C32B H32C 112.7
C33B C32B H32C 112.7
C31B C32B H32D 112.7
C33B C32B H32D 112.7
H32C C32B H32D 110.1
O1B C33B C32B 124.(4)
O1B C33B H33C 106.3
C32B C33B H33C 106.3
O1B C33B H33D 106.3
C32B C33B H33D 106.3
H33C C33B H33D 106.4
C33B O1B S1B 137.(3)
O2B S1B O3B 117.2(10)
O2B S1B O4B 115.2(11)
O3B S1B O4B 114.5(10)
O2B S1B O1B 103.1(11)
O3B S1B O1B 101.3(12)
O4B S1B O1B 102.2(12)
C23D C22D N19B 105.(4)
C23D C22D H22E 110.8
N19B C22D H22E 110.8
C23D C22D H22F 110.8
N19B C22D H22F 110.8
H22E C22D H22F 108.9
C24D C23D C22D 110.(3)
C24D C23D H23E 109.6
C22D C23D H23E 109.6
C24D C23D H23F 109.6
C22D C23D H23F 109.6
H23E C23D H23F 108.1
C23D C24D C25D 116.(2)
C23D C24D H24E 108.4
C25D C24D H24E 108.4
C23D C24D H24F 108.4
C25D C24D H24F 108.4
H24E C24D H24F 107.4
C24D C25D C26D 110.(2)
C24D C25D H25E 109.7
C26D C25D H25E 109.7
C24D C25D H25F 109.7
C26D C25D H25F 109.7
H25E C25D H25F 108.2
C27D C26D C25D 115.(2)
C27D C26D H26E 108.6
C25D C26D H26E 108.6
C27D C26D H26F 108.6
C25D C26D H26F 108.6
H26E C26D H26F 107.6
C26D C27D C28D 109.2(19)
C26D C27D H27E 109.8
C28D C27D H27E 109.8
C26D C27D H27F 109.8
C28D C27D H27F 109.8
H27E C27D H27F 108.3
C27D C28D C29D 109.8(19)
C27D C28D H28E 109.7
C29D C28D H28E 109.7
C27D C28D H28F 109.7
C29D C28D H28F 109.7
H28E C28D H28F 108.2
C30D C29D C28D 106.(2)
C30D C29D H29E 110.5
C28D C29D H29E 110.5
C30D C29D H29F 110.5
C28D C29D H29F 110.5
H29E C29D H29F 108.7
C31D C30D C29D 116.(2)
C31D C30D H30E 108.3
C29D C30D H30E 108.3
C31D C30D H30F 108.3
C29D C30D H30F 108.3
H30E C30D H30F 107.4
C32D C31D C30D 132.(4)
C32D C31D H31C 104.4
C30D C31D H31C 104.4
C32D C31D H31D 104.3
C30D C31D H31D 104.3
H31C C31D H31D 105.6
C31D C32D C33D 100.(3)
C31D C32D H32E 111.7
C33D C32D H32E 111.7
C31D C32D H32F 111.7
C33D C32D H32F 111.7
H32E C32D H32F 109.5
O1D C33D C32D 122.(4)
O1D C33D H33G 106.8
C32D C33D H33G 106.8
O1D C33D H33H 106.8
C32D C33D H33H 106.8
H33G C33D H33H 106.7
C33D O1D S1D 153.(4)
O2D S1D O3D 115.(2)
O2D S1D O4D 117.1(19)
O3D S1D O4D 111.0(18)
O2D S1D O1D 100.5(16)
O3D S1D O1D 107.0(19)
O4D S1D O1D 104.0(17)
C42B N41B C46B 118.7(9)
C42B N41B Ir1B 124.1(7)
C46B N41B Ir1B 117.2(7)
N41B C42B C43B 122.5(10)
N41B C42B H42B 118.7
C43B C42B H42B 118.7
C44B C43B C42B 120.0(11)
C44B C43B H43B 120.0
C42B C43B H43B 120.0
C43B C44B C45B 119.6(11)
C43B C44B H44B 120.2
C45B C44B H44B 120.2
C44B C45B C46B 118.8(10)
C44B C45B H45B 120.6
C46B C45B H45B 120.6
N41B C46B C45B 120.3(10)
N41B C46B C47B 112.5(9)
C45B C46B C47B 127.1(10)
C48B C47B C52B 118.4(11)
C48B C47B C46B 125.8(10)
C52B C47B C46B 115.8(9)
F48B C48B C49B 117.7(11)
F48B C48B C47B 119.3(12)
C49B C48B C47B 123.0(12)
C50B C49B C48B 116.2(11)
C50B C49B H49B 121.9
C48B C49B H49B 121.9
C49B C50B F50B 116.5(12)
C49B C50B C51B 124.6(12)
F50B C50B C51B 118.8(13)
C50B C51B C52B 119.0(11)
C50B C51B H51B 120.5
C52B C51B H51B 120.5
C51B C52B C47B 118.7(9)
C51B C52B Ir1B 126.6(8)
C47B C52B Ir1B 114.6(8)
C62B N61B C66B 118.8(9)
C62B N61B Ir1B 125.6(8)
C66B N61B Ir1B 115.5(7)
N61B C62B C63B 124.7(12)
N61B C62B H62B 117.6
C63B C62B H62B 117.6
C64B C63B C62B 115.8(12)
C64B C63B H63B 122.1
C62B C63B H63B 122.1
C65B C64B C63B 122.3(11)
C65B C64B H64B 118.9
C63B C64B H64B 118.9
C64B C65B C66B 119.7(11)
C64B C65B H65B 120.2
C66B C65B H65B 120.2
N61B C66B C65B 118.6(10)
N61B C66B C67B 112.8(9)
C65B C66B C67B 128.6(11)
C68B C67B C66B 125.4(10)
C68B C67B C72B 116.4(10)
C66B C67B C72B 118.2(9)
F68B C68B C69B 116.4(11)
F68B C68B C67B 120.4(12)
C69B C68B C67B 123.1(11)
C68B C69B C70B 117.9(12)
C68B C69B H69B 121.0
C70B C69B H69B 121.0
F70B C70B C69B 118.4(12)
F70B C70B C71B 118.1(12)
C69B C70B C71B 123.5(12)
C72B C71B C70B 118.6(11)
C72B C71B H71B 120.7
C70B C71B H71B 120.7
C71B C72B C67B 120.3(10)
C71B C72B Ir1B 128.4(8)
C67B C72B Ir1B 111.2(7)

loop_
_geom_bond_atom_site_label_1
_geom_bond_atom_site_label_2
_geom_bond_distance
Ir1A C52A 2.008(10)
Ir1A C72A 2.013(8)
Ir1A N41A 2.051(7)
Ir1A N61A 2.052(7)
Ir1A N21A 2.129(7)
Ir1A N11A 2.171(7)
N11A C12A 1.344(12)
N11A C16A 1.355(12)
C12A C13A 1.385(14)
C12A H12A 0.94
C13A C14A 1.391(16)
C13A H13A 0.94
C14A C15A 1.337(16)
C14A H14A 0.94
C15A C16A 1.385(14)
C15A H15A 0.94
C16A C17A 1.455(14)
C17A N21A 1.349(12)
C17A C18A 1.372(14)
C18A N19A 1.324(14)
C18A H18A 0.94
N19A N20A 1.365(11)
N19A C22A 1.503(14)
N20A N21A 1.323(11)
C22A C23A 1.493(16)
C22A H22A 0.98
C22A H22B 0.98
C23A C24A 1.522(16)
C23A H23A 0.98
C23A H23B 0.98
C24A C25A 1.529(15)
C24A H24A 0.98
C24A H24B 0.98
C25A C26A 1.512(15)
C25A H25A 0.98
C25A H25B 0.98
C26A C27A 1.509(14)
C26A H26A 0.98
C26A H26B 0.98
C27A C28A 1.507(15)
C27A H27A 0.98
C27A H27B 0.98
C28A C29A 1.527(14)
C28A H28A 0.98
C28A H28B 0.98
C29A C30A 1.490(15)
C29A H29A 0.98
C29A H29B 0.98
C30A C31A 1.522(16)
C30A H30A 0.98
C30A H30B 0.98
C31A C32A 1.465(16)
C31A H31A 0.98
C31A H31B 0.98
C32A C33A 1.463(16)
C32A H32A 0.98
C32A H32B 0.98
C33A O1C 1.412(17)
C33A O1A 1.485(15)
C33A H33A 0.98
C33A H33B 0.98
C33A H33E 0.98
C33A H33F 0.98
O1A S1A 1.576(12)
S1A O2A 1.434(11)
S1A O3A 1.435(12)
S1A O4A 1.440(11)
O1C S1C 1.604(16)
S1C O3C 1.420(13)
S1C O2C 1.430(13)
S1C O4C 1.441(14)
N41A C42A 1.338(12)
N41A C46A 1.374(12)
C42A C43A 1.370(13)
C42A H42A 0.94
C43A C44A 1.373(15)
C43A H43A 0.94
C44A C45A 1.368(15)
C44A H44A 0.94
C45A C46A 1.397(13)
C45A H45A 0.94
C46A C47A 1.447(13)
C47A C48A 1.387(14)
C47A C52A 1.411(12)
C48A F48A 1.363(12)
C48A C49A 1.365(16)
C49A C50A 1.369(15)
C49A H49A 0.94
C50A F50A 1.355(12)
C50A C51A 1.388(14)
C51A C52A 1.421(13)
C51A H51A 0.94
N61A C62A 1.327(11)
N61A C66A 1.380(10)
C62A C63A 1.354(13)
C62A H62A 0.94
C63A C64A 1.374(13)
C63A H63A 0.94
C64A C65A 1.391(13)
C64A H64A 0.94
C65A C66A 1.387(12)
C65A H65A 0.94
C66A C67A 1.451(12)
C67A C68A 1.381(11)
C67A C72A 1.451(12)
C68A C69A 1.362(13)
C68A F68A 1.375(10)
C69A C70A 1.356(13)
C69A H69A 0.94
C70A C71A 1.361(12)
C70A F70A 1.377(10)
C71A C72A 1.382(12)
C71A H71A 0.94
Ir1B C72B 2.004(9)
Ir1B C52B 2.008(10)
Ir1B N41B 2.041(8)
Ir1B N61B 2.056(8)
Ir1B N21B 2.123(8)
Ir1B N11B 2.159(8)
N11B C12B 1.357(13)
N11B C16B 1.368(12)
C12B C13B 1.390(14)
C12B H12B 0.94
C13B C14B 1.387(15)
C13B H13B 0.94
C14B C15B 1.358(16)
C14B H14B 0.94
C15B C16B 1.403(14)
C15B H15B 0.94
C16B C17B 1.408(14)
C17B N21B 1.364(12)
C17B C18B 1.372(14)
C18B N19B 1.311(15)
C18B H18B 0.94
N19B N20B 1.343(12)
N19B C22B 1.44(5)
N19B C22D 1.56(7)
N20B N21B 1.320(11)
C22B C23B 1.515(16)
C22B H22C 0.98
C22B H22D 0.98
C23B C24B 1.525(16)
C23B H23C 0.98
C23B H23D 0.98
C24B C25B 1.538(15)
C24B H24C 0.98
C24B H24D 0.98
C25B C26B 1.518(15)
C25B H25C 0.98
C25B H25D 0.98
C26B C27B 1.507(15)
C26B H26C 0.98
C26B H26D 0.98
C27B C28B 1.514(15)
C27B H27C 0.98
C27B H27D 0.98
C28B C29B 1.512(15)
C28B H28C 0.98
C28B H28D 0.98
C29B C30B 1.495(16)
C29B H29C 0.98
C29B H29D 0.98
C30B C31B 1.523(16)
C30B H30C 0.98
C30B H30D 0.98
C31B C32B 1.508(16)
C31B H31E 0.98
C31B H31F 0.98
C32B C33B 1.529(16)
C32B H32C 0.98
C32B H32D 0.98
C33B O1B 1.11(3)
C33B H33C 0.98
C33B H33D 0.98
O1B S1B 1.621(17)
S1B O2B 1.391(12)
S1B O3B 1.393(13)
S1B O4B 1.413(13)
C22D C23D 1.524(16)
C22D H22E 0.98
C22D H22F 0.98
C23D C24D 1.499(16)
C23D H23E 0.98
C23D H23F 0.98
C24D C25D 1.522(16)
C24D H24E 0.98
C24D H24F 0.98
C25D C26D 1.524(16)
C25D H25E 0.98
C25D H25F 0.98
C26D C27D 1.515(15)
C26D H26E 0.98
C26D H26F 0.98
C27D C28D 1.518(15)
C27D H27E 0.98
C27D H27F 0.98
C28D C29D 1.532(15)
C28D H28E 0.98
C28D H28F 0.98
C29D C30D 1.524(16)
C29D H29E 0.98
C29D H29F 0.98
C30D C31D 1.513(16)
C30D H30E 0.98
C30D H30F 0.98
C31D C32D 1.505(16)
C31D H31C 0.98
C31D H31D 0.98
C32D C33D 1.525(16)
C32D H32E 0.98
C32D H32F 0.98
C33D O1D 1.11(3)
C33D H33G 0.98
C33D H33H 0.98
O1D S1D 1.600(19)
S1D O2D 1.384(14)
S1D O3D 1.398(15)
S1D O4D 1.400(14)
N41B C42B 1.349(12)
N41B C46B 1.360(11)
C42B C43B 1.360(14)
C42B H42B 0.94
C43B C44B 1.356(15)
C43B H43B 0.94
C44B C45B 1.385(15)
C44B H44B 0.94
C45B C46B 1.410(14)
C45B H45B 0.94
C46B C47B 1.460(14)
C47B C48B 1.398(14)
C47B C52B 1.405(13)
C48B F48B 1.375(13)
C48B C49B 1.377(17)
C49B C50B 1.353(17)
C49B H49B 0.94
C50B F50B 1.363(13)
C50B C51B 1.368(15)
C51B C52B 1.397(14)
C51B H51B 0.94
N61B C62B 1.321(13)
N61B C66B 1.385(13)
C62B C63B 1.370(14)
C62B H62B 0.94
C63B C64B 1.366(16)
C63B H63B 0.94
C64B C65B 1.355(16)
C64B H64B 0.94
C65B C66B 1.387(14)
C65B H65B 0.94
C66B C67B 1.440(14)
C67B C68B 1.396(15)
C67B C72B 1.464(14)
C68B F68B 1.347(12)
C68B C69B 1.353(17)
C69B C70B 1.370(17)
C69B H69B 0.94
C70B F70B 1.362(13)
C70B C71B 1.387(16)
C71B C72B 1.355(13)
C71B H71B 0.94

loop_
_geom_torsion_atom_site_label_1
_geom_torsion_atom_site_label_2
_geom_torsion_atom_site_label_3
_geom_torsion_atom_site_label_4
_geom_torsion
C16A N11A C12A C13A 2.0(15)
Ir1A N11A C12A C13A -176.6(8)
N11A C12A C13A C14A -1.6(16)
C12A C13A C14A C15A 1.1(17)
C13A C14A C15A C16A -1.0(18)
C12A N11A C16A C15A -1.8(14)
Ir1A N11A C16A C15A 176.9(7)
C12A N11A C16A C17A 174.7(8)
Ir1A N11A C16A C17A -6.6(10)
C14A C15A C16A N11A 1.4(16)
C14A C15A C16A C17A -174.7(10)
N11A C16A C17A N21A 5.6(13)
C15A C16A C17A N21A -178.1(9)
N11A C16A C17A C18A -171.8(11)
C15A C16A C17A C18A 4.5(18)
N21A C17A C18A N19A -0.8(12)
C16A C17A C18A N19A 176.8(10)
C17A C18A N19A N20A 0.8(12)
C17A C18A N19A C22A -173.6(10)
C18A N19A N20A N21A -0.5(11)
C22A N19A N20A N21A 174.7(8)
N19A N20A N21A C17A -0.1(10)
N19A N20A N21A Ir1A -174.9(6)
C18A C17A N21A N20A 0.5(11)
C16A C17A N21A N20A -177.5(8)
C18A C17A N21A Ir1A 176.4(6)
C16A C17A N21A Ir1A -1.6(11)
C18A N19A C22A C23A -115.2(14)
N20A N19A C22A C23A 70.5(13)
N19A C22A C23A C24A 64.2(14)
C22A C23A C24A C25A -179.6(9)
C23A C24A C25A C26A -179.9(10)
C24A C25A C26A C27A -171.2(10)
C25A C26A C27A C28A 177.4(10)
C26A C27A C28A C29A -175.1(10)
C27A C28A C29A C30A 176.9(10)
C28A C29A C30A C31A 177.3(10)
C29A C30A C31A C32A -171.4(12)
C30A C31A C32A C33A 178.0(11)
C31A C32A C33A O1C 38.1(18)
C31A C32A C33A O1A 76.1(16)
C32A C33A O1A S1A -160.0(12)
C33A O1A S1A O2A -49.6(17)
C33A O1A S1A O3A -170.8(13)
C33A O1A S1A O4A 70.8(16)
C32A C33A O1C S1C 156.6(13)
C33A O1C S1C O3C 167.7(19)
C33A O1C S1C O2C 47.(2)
C33A O1C S1C O4C -71.3(19)
C46A N41A C42A C43A 1.1(14)
Ir1A N41A C42A C43A 178.0(8)
N41A C42A C43A C44A -2.7(16)
C42A C43A C44A C45A 2.5(16)
C43A C44A C45A C46A -0.8(16)
C42A N41A C46A C45A 0.6(12)
Ir1A N41A C46A C45A -176.5(6)
C42A N41A C46A C47A -178.6(8)
Ir1A N41A C46A C47A 4.3(9)
C44A C45A C46A N41A -0.8(14)
C44A C45A C46A C47A 178.3(9)
N41A C46A C47A C48A 175.2(9)
C45A C46A C47A C48A -3.9(15)
N41A C46A C47A C52A -2.3(11)
C45A C46A C47A C52A 178.6(8)
C52A C47A C48A F48A -179.3(8)
C46A C47A C48A F48A 3.2(15)
C52A C47A C48A C49A 0.5(15)
C46A C47A C48A C49A -177.0(10)
F48A C48A C49A C50A 179.8(9)
C47A C48A C49A C50A 0.0(17)
C48A C49A C50A F50A 179.2(10)
C48A C49A C50A C51A -0.2(17)
F50A C50A C51A C52A -179.5(8)
C49A C50A C51A C52A 0.0(16)
C48A C47A C52A C51A -0.7(12)
C46A C47A C52A C51A 177.1(8)
C48A C47A C52A Ir1A -178.5(7)
C46A C47A C52A Ir1A -0.7(10)
C50A C51A C52A C47A 0.4(13)
C50A C51A C52A Ir1A 178.0(7)
C66A N61A C62A C63A 1.7(15)
Ir1A N61A C62A C63A -174.5(8)
N61A C62A C63A C64A 1.0(16)
C62A C63A C64A C65A -2.0(16)
C63A C64A C65A C66A 0.5(16)
C62A N61A C66A C65A -3.2(13)
Ir1A N61A C66A C65A 173.4(7)
C62A N61A C66A C67A 179.6(8)
Ir1A N61A C66A C67A -3.9(10)
C64A C65A C66A N61A 2.2(14)
C64A C65A C66A C67A 179.0(9)
N61A C66A C67A C68A -174.6(8)
C65A C66A C67A C68A 8.4(15)
N61A C66A C67A C72A 5.2(12)
C65A C66A C67A C72A -171.8(9)
C66A C67A C68A C69A -178.2(9)
C72A C67A C68A C69A 1.9(13)
C66A C67A C68A F68A 2.9(14)
C72A C67A C68A F68A -176.9(7)
F68A C68A C69A C70A 179.1(8)
C67A C68A C69A C70A 0.2(15)
C68A C69A C70A C71A -2.5(16)
C68A C69A C70A F70A 179.2(8)
C69A C70A C71A C72A 2.4(15)
F70A C70A C71A C72A -179.3(8)
C70A C71A C72A C67A 0.0(13)
C70A C71A C72A Ir1A -177.4(7)
C68A C67A C72A C71A -2.0(12)
C66A C67A C72A C71A 178.2(8)
C68A C67A C72A Ir1A 175.8(6)
C66A C67A C72A Ir1A -4.1(10)
C16B N11B C12B C13B 0.1(15)
Ir1B N11B C12B C13B 178.6(8)
N11B C12B C13B C14B 2.2(16)
C12B C13B C14B C15B -3.4(18)
C13B C14B C15B C16B 2.5(18)
C12B N11B C16B C15B -1.1(14)
Ir1B N11B C16B C15B -179.7(7)
C12B N11B C16B C17B 176.8(9)
Ir1B N11B C16B C17B -1.8(11)
C14B C15B C16B N11B -0.2(16)
C14B C15B C16B C17B -177.8(11)
N11B C16B C17B N21B -3.7(13)
C15B C16B C17B N21B 174.1(10)
N11B C16B C17B C18B 177.8(11)
C15B C16B C17B C18B -4.(2)
N21B C17B C18B N19B -0.2(12)
C16B C17B C18B N19B 178.5(11)
C17B C18B N19B N20B 0.4(14)
C17B C18B N19B C22B -178.7(17)
C17B C18B N19B C22D 173.2(19)
C18B N19B N20B N21B -0.5(13)
C22B N19B N20B N21B 178.8(16)
C22D N19B N20B N21B -174.7(16)
N19B N20B N21B C17B 0.3(11)
N19B N20B N21B Ir1B 172.2(7)
C18B C17B N21B N20B -0.1(12)
C16B C17B N21B N20B -179.0(9)
C18B C17B N21B Ir1B -173.7(7)
C16B C17B N21B Ir1B 7.3(12)
C18B N19B C22B C23B 110.(3)
N20B N19B C22B C23B -70.(3)
N19B C22B C23B C24B -66.(4)
C22B C23B C24B C25B 171.(3)
C23B C24B C25B C26B -177.(3)
C24B C25B C26B C27B 174.(3)
C25B C26B C27B C28B -177.(3)
C26B C27B C28B C29B 173.(3)
C27B C28B C29B C30B -167.(3)
C28B C29B C30B C31B -174.(3)
C29B C30B C31B C32B -132.(6)
C30B C31B C32B C33B -174.(5)
C31B C32B C33B O1B -157.(6)
C32B C33B O1B S1B 156.(4)
C33B O1B S1B O2B -67.(5)
C33B O1B S1B O3B 171.(5)
C33B O1B S1B O4B 53.(5)
C18B N19B C22D C23D 56.(4)
N20B N19B C22D C23D -132.(3)
N19B C22D C23D C24D 77.(5)
C22D C23D C24D C25D -177.(4)
C23D C24D C25D C26D -171.(4)
C24D C25D C26D C27D -159.(4)
C25D C26D C27D C28D 179.(3)
C26D C27D C28D C29D -176.(3)
C27D C28D C29D C30D 175.(3)
C28D C29D C30D C31D 179.(4)
C29D C30D C31D C32D -179.(5)
C30D C31D C32D C33D 69.(8)
C31D C32D C33D O1D -143.(6)
C32D C33D O1D S1D -89.(9)
C33D O1D S1D O2D 153.(8)
C33D O1D S1D O3D 32.(8)
C33D O1D S1D O4D -86.(8)
C46B N41B C42B C43B -1.4(15)
Ir1B N41B C42B C43B 178.2(8)
N41B C42B C43B C44B 1.1(17)
C42B C43B C44B C45B 0.2(17)
C43B C44B C45B C46B -1.1(16)
C42B N41B C46B C45B 0.4(13)
Ir1B N41B C46B C45B -179.2(7)
C42B N41B C46B C47B -177.0(8)
Ir1B N41B C46B C47B 3.4(10)
C44B C45B C46B N41B 0.9(14)
C44B C45B C46B C47B 177.8(9)
N41B C46B C47B C48B -179.9(9)
C45B C46B C47B C48B 3.0(16)
N41B C46B C47B C52B -0.2(12)
C45B C46B C47B C52B -177.3(9)
C52B C47B C48B F48B 179.9(9)
C46B C47B C48B F48B -0.5(15)
C52B C47B C48B C49B 1.2(16)
C46B C47B C48B C49B -179.1(10)
F48B C48B C49B C50B 179.7(10)
C47B C48B C49B C50B -1.6(18)
C48B C49B C50B F50B -179.2(10)
C48B C49B C50B C51B 1.2(19)
C49B C50B C51B C52B -0.6(18)
F50B C50B C51B C52B 179.9(9)
C50B C51B C52B C47B 0.2(15)
C50B C51B C52B Ir1B -176.5(8)
C48B C47B C52B C51B -0.5(14)
C46B C47B C52B C51B 179.8(8)
C48B C47B C52B Ir1B 176.6(7)
C46B C47B C52B Ir1B -3.1(11)
C66B N61B C62B C63B -2.9(17)
Ir1B N61B C62B C63B 173.7(9)
N61B C62B C63B C64B 0.3(18)
C62B C63B C64B C65B 2.0(18)
C63B C64B C65B C66B -1.6(18)
C62B N61B C66B C65B 3.1(14)
Ir1B N61B C66B C65B -173.8(7)
C62B N61B C66B C67B -179.2(9)
Ir1B N61B C66B C67B 3.9(11)
C64B C65B C66B N61B -1.0(16)
C64B C65B C66B C67B -178.2(10)
N61B C66B C67B C68B 175.9(9)
C65B C66B C67B C68B -6.8(17)
N61B C66B C67B C72B -4.7(13)
C65B C66B C67B C72B 172.7(10)
C66B C67B C68B F68B -2.0(15)
C72B C67B C68B F68B 178.5(8)
C66B C67B C68B C69B -178.5(10)
C72B C67B C68B C69B 2.0(15)
F68B C68B C69B C70B 179.3(10)
C67B C68B C69B C70B -4.1(18)
C68B C69B C70B F70B -179.4(10)
C68B C69B C70B C71B 3.6(19)
F70B C70B C71B C72B -177.9(10)
C69B C70B C71B C72B -0.9(19)
C70B C71B C72B C67B -1.3(16)
C70B C71B C72B Ir1B 176.4(8)
C68B C67B C72B C71B 0.8(14)
C66B C67B C72B C71B -178.7(9)
C68B C67B C72B Ir1B -177.3(7)
C66B C67B C72B Ir1B 3.2(11)
